data_7132781
loop_
_publ_author_name
'Lin, Nathan J.'
'Zeller, Matthias'
'Bart, Suzanne C.'

_publ_section_title
;
 Solution and solid-state characterization of rare silyluranium(III)
 complexes.
;
_journal_issue 29
_journal_name_full 'Chemical communications (Cambridge, England)'
_journal_page_first 3954
_journal_page_last 3957
_journal_paper_doi 10.1039/d4cc00655k
_journal_volume 60
_journal_year 2024
_chemical_formula_moiety 'C36 H88 I2 K O9 Si8 U, C4 H10 O'
_chemical_formula_sum 'C40 H98 I2 K O10 Si8 U'
_chemical_formula_weight 1494.83
_space_group_crystal_system monoclinic
_space_group_IT_number 15
_space_group_name_Hall '-C 2yc'
_space_group_name_H-M_alt 'C 1 2/c 1'
_atom_sites_solution_hydrogens geom
_atom_sites_solution_primary 'dual space'
_atom_sites_solution_secondary difmap
_audit_creation_method SHELXL-2019/3
_audit_update_record
;
2024-01-15 deposited with the CCDC.	2024-02-29 downloaded from the CCDC.
;
_cell_angle_alpha 90
_cell_angle_beta 90.054(19)
_cell_angle_gamma 90
_cell_formula_units_Z 8
_cell_length_a 49.049(13)
_cell_length_b 13.108(5)
_cell_length_c 21.124(7)
_cell_measurement_reflns_used 9729
_cell_measurement_temperature 150(2)
_cell_measurement_theta_max 29.4964
_cell_measurement_theta_min 2.2121
_cell_volume 13581(8)
_computing_cell_refinement 'SAINT V8.40B (Bruker, 2020)'
_computing_data_collection 'Apex4 v2021.4-0 (Bruker, 2021)'
_computing_data_reduction 'SAINT V8.40B (Bruker, 2020)'
_computing_structure_refinement
;  
SHELXL-2019/3 (Sheldrick, 2015, 2019), 
SHELXLE Rev1275(H\"ubschle et al., 2011)
;
_computing_structure_solution 'SHELXT (Sheldrick, 2015)'
_diffrn_ambient_temperature 150(2)
_diffrn_detector_area_resol_mean 7.4074
_diffrn_measured_fraction_theta_full 0.999
_diffrn_measured_fraction_theta_max 0.995
_diffrn_measurement_device_type
;
Bruker AXS D8 Quest diffractometer with PhotonII charge-integrating pixel 
array detector (CPAD)
;
_diffrn_measurement_method 'omega and phi scans'
_diffrn_radiation_monochromator 'Triumph curved graphite crystal'
_diffrn_radiation_type MoK\a
_diffrn_radiation_wavelength 0.71073
_diffrn_reflns_av_R_equivalents 0.1004
_diffrn_reflns_av_unetI/netI 0.0614
_diffrn_reflns_Laue_measured_fraction_full 0.999
_diffrn_reflns_Laue_measured_fraction_max 0.995
_diffrn_reflns_limit_h_max 70
_diffrn_reflns_limit_h_min -69
_diffrn_reflns_limit_k_max 18
_diffrn_reflns_limit_k_min -18
_diffrn_reflns_limit_l_max 30
_diffrn_reflns_limit_l_min -28
_diffrn_reflns_number 179769
_diffrn_reflns_point_group_measured_fraction_full 0.999
_diffrn_reflns_point_group_measured_fraction_max 0.995
_diffrn_reflns_theta_full 25.242
_diffrn_reflns_theta_max 30.599
_diffrn_reflns_theta_min 2.491
_diffrn_source 'fine focus sealed tube X-ray source'
_diffrn_source_current '30 mA'
_diffrn_source_voltage '50 kV'
_exptl_absorpt_coefficient_mu 3.542
_exptl_absorpt_correction_T_max 0.7461
_exptl_absorpt_correction_T_min 0.5664
_exptl_absorpt_correction_type multi-scan
_exptl_absorpt_process_details
;
 SADABS 2016/2: Krause, L., Herbst-Irmer, R., Sheldrick G.M. & Stalke D.,
 J. Appl. Cryst. 48 (2015) 3-10
;
_exptl_crystal_colour blue
_exptl_crystal_density_diffrn 1.462
_exptl_crystal_description block
_exptl_crystal_F_000 5976
_exptl_crystal_size_max 0.240
_exptl_crystal_size_mid 0.080
_exptl_crystal_size_min 0.040
_refine_diff_density_max 1.543
_refine_diff_density_min -1.586
_refine_diff_density_rms 0.122
_refine_ls_extinction_method none
_refine_ls_goodness_of_fit_ref 1.017
_refine_ls_hydrogen_treatment constr
_refine_ls_matrix_type full
_refine_ls_number_parameters 687
_refine_ls_number_reflns 20794
_refine_ls_number_restraints 300
_refine_ls_restrained_S_all 1.014
_refine_ls_R_factor_all 0.0842
_refine_ls_R_factor_gt 0.0431
_refine_ls_shift/su_max 0.003
_refine_ls_shift/su_mean 0.000
_refine_ls_structure_factor_coef Fsqd
_refine_ls_weighting_details 'w=1/[\s^2^(Fo^2^)+(0.0451P)^2^+40.3862P] where P=(Fo^2^+2Fc^2^)/3'
_refine_ls_weighting_scheme calc
_refine_ls_wR_factor_gt 0.0971
_refine_ls_wR_factor_ref 0.1152
_reflns_Friedel_coverage 0.000
_reflns_number_gt 13797
_reflns_number_total 20794
_reflns_threshold_expression 'I > 2\s(I)'
_cod_data_source_file d4cc00655k2.cif
_cod_data_source_block NLguest3_0m_a
_cod_depositor_comments
;
The following automatic conversions were performed:

data item '_atom_sites_solution_secondary' value 'diffmap' was
changed to 'difmap'.

Automatic conversion script
Id: cif_fix_values 8170 2020-07-09 18:12:32Z antanas 

 Adding full bibliography for 7132779--7132781.cif.
;
_cod_original_sg_symbol_H-M 'C 2/c'
_cod_database_code 7132781
_shelx_shelxl_version_number 2019/3
_shelx_space_group_comment
;
The symmetry employed for this shelxl refinement is uniquely defined
by the following loop, which should always be used as a source of
symmetry information in preference to the above space-group names.
They are only intended as comments.
;
_shelx_estimated_absorpt_t_min 0.484
_shelx_estimated_absorpt_t_max 0.871

loop_
_space_group_symop_operation_xyz
'x, y, z'
'-x, y, -z+1/2'
'x+1/2, y+1/2, z'
'-x+1/2, y+1/2, -z+1/2'
'-x, -y, -z'
'x, -y, z-1/2'
'-x+1/2, -y+1/2, -z'
'x+1/2, -y+1/2, z-1/2'

loop_
_atom_site_label
_atom_site_type_symbol
_atom_site_fract_x
_atom_site_fract_y
_atom_site_fract_z
_atom_site_U_iso_or_equiv
_atom_site_adp_type
_atom_site_occupancy
_atom_site_site_symmetry_order
_atom_site_calc_flag
_atom_site_refinement_flags_posn
_atom_site_refinement_flags_adp
_atom_site_refinement_flags_occupancy
_atom_site_disorder_assembly
_atom_site_disorder_group
U1 U 0.62748(2) 0.12493(2) 0.31874(2) 0.03219(5) Uani 1 1 d . . . . .
I1 I 0.62049(2) -0.09729(3) 0.36748(2) 0.06008(10) Uani 1 1 d . . . . .
I2 I 0.62764(2) 0.32441(3) 0.24129(2) 0.06152(11) Uani 1 1 d . . . . .
K1 K 0.61526(2) 0.51780(8) 0.61964(5) 0.0398(2) Uani 1 1 d . . . . .
Si1 Si 0.57522(2) 0.19563(10) 0.39537(6) 0.0373(3) Uani 1 1 d . . . . .
Si2 Si 0.60903(2) 0.21807(10) 0.47046(5) 0.0365(3) Uani 1 1 d . . . . .
Si3 Si 0.67004(2) 0.25835(11) 0.42688(6) 0.0419(3) Uani 1 1 d . . . . .
Si4 Si 0.68946(2) 0.15649(11) 0.35004(6) 0.0384(3) Uani 1 1 d . . . . .
Si5 Si 0.55561(3) 0.35744(13) 0.38112(8) 0.0546(4) Uani 1 1 d . . . . .
Si6 Si 0.54154(3) 0.10454(12) 0.44921(7) 0.0493(3) Uani 1 1 d . . . . .
Si7 Si 0.72475(3) 0.25543(14) 0.30798(7) 0.0561(4) Uani 1 1 d . . . . .
Si8 Si 0.71100(3) 0.02757(14) 0.40752(7) 0.0568(4) Uani 1 1 d . . . . .
O1 O 0.63729(6) 0.2141(2) 0.42375(13) 0.0353(6) Uani 1 1 d . . . . .
O4 O 0.64203(9) 0.3642(3) 0.69402(19) 0.0588(10) Uani 1 1 d . . . . .
O5 O 0.67082(7) 0.5112(3) 0.62759(17) 0.0574(9) Uani 1 1 d . . . . .
O6 O 0.64631(8) 0.6393(3) 0.53900(19) 0.0635(10) Uani 1 1 d . . . . .
O7 O 0.58935(8) 0.6667(3) 0.5495(2) 0.0695(11) Uani 1 1 d . . . . .
O8 O 0.55874(7) 0.5083(3) 0.60286(19) 0.0631(10) Uani 1 1 d . . . . .
O9 O 0.58445(9) 0.3882(3) 0.6942(2) 0.0637(10) Uani 1 1 d . . . . .
C1 C 0.61352(12) 0.1099(5) 0.5278(2) 0.0588(15) Uani 1 1 d . . . . .
H1A H 0.612379 0.044881 0.504963 0.088 Uiso 1 1 calc R U . . .
H1B H 0.599145 0.112760 0.559898 0.088 Uiso 1 1 calc R U . . .
H1C H 0.631375 0.115459 0.548314 0.088 Uiso 1 1 calc R U . . .
C2 C 0.61032(11) 0.3363(5) 0.5193(3) 0.0601(15) Uani 1 1 d . . . . .
H2A H 0.625921 0.332867 0.548213 0.090 Uiso 1 1 calc R U . . .
H2B H 0.593448 0.342454 0.543817 0.090 Uiso 1 1 calc R U . . .
H2C H 0.612255 0.395728 0.491517 0.090 Uiso 1 1 calc R U . . .
C3 C 0.66805(12) 0.3978(4) 0.4074(3) 0.0662(17) Uani 1 1 d . . . . .
H3A H 0.660984 0.406343 0.364357 0.099 Uiso 1 1 calc R U . . .
H3B H 0.686276 0.428035 0.410340 0.099 Uiso 1 1 calc R U . . .
H3C H 0.655841 0.431777 0.437476 0.099 Uiso 1 1 calc R U . . .
C4 C 0.68205(11) 0.2491(6) 0.5111(3) 0.0661(17) Uani 1 1 d . . . . .
H4A H 0.681457 0.177758 0.524868 0.099 Uiso 1 1 calc R U . . .
H4B H 0.670175 0.290250 0.538272 0.099 Uiso 1 1 calc R U . . .
H4C H 0.700802 0.274517 0.514117 0.099 Uiso 1 1 calc R U . . .
C5 C 0.53258(11) 0.4006(5) 0.4482(3) 0.0658(16) Uani 1 1 d . . . . .
H5A H 0.524494 0.466807 0.437494 0.099 Uiso 1 1 calc R U . . .
H5B H 0.543301 0.407116 0.487138 0.099 Uiso 1 1 calc R U . . .
H5C H 0.518068 0.350288 0.454474 0.099 Uiso 1 1 calc R U . . .
C6 C 0.58119(14) 0.4621(5) 0.3697(4) 0.085(2) Uani 1 1 d . . . . .
H6A H 0.594489 0.441500 0.337572 0.127 Uiso 1 1 calc R U . . .
H6B H 0.590615 0.475310 0.409803 0.127 Uiso 1 1 calc R U . . .
H6C H 0.571823 0.524238 0.355783 0.127 Uiso 1 1 calc R U . . .
C7 C 0.53376(18) 0.3561(7) 0.3080(4) 0.098(3) Uani 1 1 d . . . . .
H7A H 0.544922 0.337339 0.271317 0.147 Uiso 1 1 calc R U . . .
H7B H 0.525914 0.423980 0.301288 0.147 Uiso 1 1 calc R U . . .
H7C H 0.519053 0.306177 0.313183 0.147 Uiso 1 1 calc R U . . .
C8 C 0.53347(13) 0.1511(5) 0.5316(3) 0.0665(16) Uani 1 1 d . . . . .
H8A H 0.526959 0.221727 0.529510 0.100 Uiso 1 1 calc R U . . .
H8B H 0.549949 0.147985 0.557768 0.100 Uiso 1 1 calc R U . . .
H8C H 0.519303 0.107857 0.550241 0.100 Uiso 1 1 calc R U . . .
C9 C 0.55035(13) -0.0338(5) 0.4579(3) 0.0689(17) Uani 1 1 d . . . . .
H9A H 0.553054 -0.063973 0.415974 0.103 Uiso 1 1 calc R U . . .
H9B H 0.535456 -0.069234 0.479646 0.103 Uiso 1 1 calc R U . . .
H9C H 0.567139 -0.040501 0.482773 0.103 Uiso 1 1 calc R U . . .
C10 C 0.50869(12) 0.1103(6) 0.4026(3) 0.081(2) Uani 1 1 d . . . . .
H10A H 0.512121 0.089262 0.358823 0.122 Uiso 1 1 calc R U . . .
H10B H 0.501620 0.180178 0.403096 0.122 Uiso 1 1 calc R U . . .
H10C H 0.495272 0.064280 0.421783 0.122 Uiso 1 1 calc R U . . .
C11 C 0.74684(14) 0.3204(7) 0.3678(4) 0.097(3) Uani 1 1 d . . . . .
H11A H 0.761114 0.359162 0.346046 0.145 Uiso 1 1 calc R U . . .
H11B H 0.755266 0.269119 0.395360 0.145 Uiso 1 1 calc R U . . .
H11C H 0.735733 0.366855 0.393354 0.145 Uiso 1 1 calc R U . . .
C12 C 0.74836(13) 0.1753(7) 0.2594(3) 0.087(2) Uani 1 1 d . . . . .
H12A H 0.738444 0.147297 0.223036 0.131 Uiso 1 1 calc R U . . .
H12B H 0.755453 0.119293 0.285345 0.131 Uiso 1 1 calc R U . . .
H12C H 0.763548 0.217361 0.244340 0.131 Uiso 1 1 calc R U . . .
C13 C 0.71133(13) 0.3578(6) 0.2549(4) 0.087(3) Uani 1 1 d . . . . .
H13A H 0.726569 0.391335 0.233271 0.131 Uiso 1 1 calc R U . . .
H13B H 0.701350 0.408195 0.280132 0.131 Uiso 1 1 calc R U . . .
H13C H 0.699048 0.327683 0.223426 0.131 Uiso 1 1 calc R U . . .
C14 C 0.68833(12) -0.0327(5) 0.4693(3) 0.0691(17) Uani 1 1 d . . . . .
H14A H 0.669972 -0.041879 0.451876 0.104 Uiso 1 1 calc R U . . .
H14B H 0.687443 0.011741 0.506564 0.104 Uiso 1 1 calc R U . . .
H14C H 0.695815 -0.099138 0.481532 0.104 Uiso 1 1 calc R U . . .
C15 C 0.7205(2) -0.0755(6) 0.3514(4) 0.105(3) Uani 1 1 d . . . . .
H15A H 0.729229 -0.045621 0.313956 0.157 Uiso 1 1 calc R U . . .
H15B H 0.704133 -0.112860 0.338457 0.157 Uiso 1 1 calc R U . . .
H15C H 0.733278 -0.122542 0.372041 0.157 Uiso 1 1 calc R U . . .
C16 C 0.74318(12) 0.0680(7) 0.4490(3) 0.089(2) Uani 1 1 d . . . . .
H16A H 0.755741 0.098328 0.418254 0.134 Uiso 1 1 calc R U . . .
H16B H 0.751783 0.008372 0.468634 0.134 Uiso 1 1 calc R U . . .
H16C H 0.738784 0.118331 0.481740 0.134 Uiso 1 1 calc R U . . .
C25 C 0.66784(12) 0.3989(5) 0.7144(3) 0.0628(15) Uani 1 1 d . . . . .
H25A H 0.677426 0.343880 0.737494 0.075 Uiso 1 1 calc R U . . .
H25B H 0.665609 0.457649 0.743401 0.075 Uiso 1 1 calc R U . . .
C26 C 0.68414(11) 0.4303(5) 0.6578(3) 0.0638(16) Uani 1 1 d . . . . .
H26A H 0.702613 0.451862 0.671192 0.077 Uiso 1 1 calc R U . . .
H26B H 0.686008 0.372060 0.628322 0.077 Uiso 1 1 calc R U . . .
C27 C 0.68615(11) 0.5582(5) 0.5793(3) 0.0663(16) Uani 1 1 d . . . . .
H27A H 0.686786 0.513668 0.541534 0.080 Uiso 1 1 calc R U . . .
H27B H 0.705055 0.570153 0.594025 0.080 Uiso 1 1 calc R U . . .
C28 C 0.67302(12) 0.6563(6) 0.5633(3) 0.0711(18) Uani 1 1 d . . . . .
H28A H 0.671969 0.699616 0.601600 0.085 Uiso 1 1 calc R U . . .
H28B H 0.684122 0.692580 0.531314 0.085 Uiso 1 1 calc R U . . .
C29 C 0.63289(14) 0.7336(6) 0.5232(4) 0.080(2) Uani 1 1 d . . . . .
H29A H 0.643285 0.769958 0.489984 0.095 Uiso 1 1 calc R U . . .
H29B H 0.631853 0.778045 0.561003 0.095 Uiso 1 1 calc R U . . .
C30 C 0.60486(14) 0.7097(6) 0.4999(3) 0.083(2) Uani 1 1 d . . . . .
H30A H 0.595957 0.772866 0.484558 0.099 Uiso 1 1 calc R U . . .
H30B H 0.605915 0.661075 0.464090 0.099 Uiso 1 1 calc R U . . .
C31 C 0.56177(13) 0.6470(6) 0.5317(4) 0.085(2) Uani 1 1 d . . . . .
H31A H 0.561330 0.598973 0.495526 0.102 Uiso 1 1 calc R U . . .
H31B H 0.552849 0.711250 0.518429 0.102 Uiso 1 1 calc R U . . .
C32 C 0.54689(13) 0.6023(6) 0.5863(4) 0.086(2) Uani 1 1 d . . . . .
H32A H 0.547715 0.649572 0.622752 0.103 Uiso 1 1 calc R U . . .
H32B H 0.527503 0.592013 0.574876 0.103 Uiso 1 1 calc R U . . .
C33 C 0.54422(13) 0.4611(6) 0.6525(4) 0.081(2) Uani 1 1 d . . . . .
H33A H 0.525336 0.446303 0.638682 0.098 Uiso 1 1 calc R U . . .
H33B H 0.543395 0.507344 0.689507 0.098 Uiso 1 1 calc R U . . .
C34 C 0.55841(14) 0.3637(6) 0.6704(4) 0.079(2) Uani 1 1 d . . . . .
H34A H 0.547731 0.327119 0.703029 0.095 Uiso 1 1 calc R U . . .
H34B H 0.560123 0.318931 0.632885 0.095 Uiso 1 1 calc R U . . .
C35 C 0.59820(15) 0.3045(5) 0.7213(4) 0.080(2) Uani 1 1 d . . . . .
H35A H 0.600861 0.250570 0.689105 0.096 Uiso 1 1 calc R U . . .
H35B H 0.587187 0.275719 0.756290 0.096 Uiso 1 1 calc R U . . .
C36 C 0.62504(16) 0.3388(6) 0.7459(3) 0.081(2) Uani 1 1 d . . . . .
H36A H 0.622611 0.399067 0.773561 0.097 Uiso 1 1 calc R U . . .
H36B H 0.633547 0.283723 0.771179 0.097 Uiso 1 1 calc R U . . .
O2 O 0.59133(7) 0.0692(4) 0.23707(16) 0.0643(10) Uani 0.613(11) 1 d D U P A 1
C17 C 0.5672(2) 0.0097(17) 0.2534(7) 0.072(2) Uani 0.613(11) 1 d D U P A 1
H17A H 0.563412 0.012661 0.299415 0.086 Uiso 0.613(11) 1 calc R U P A 1
H17B H 0.569172 -0.062415 0.240364 0.086 Uiso 0.613(11) 1 calc R U P A 1
C18 C 0.5454(2) 0.0619(11) 0.2163(5) 0.079(2) Uani 0.613(11) 1 d D U P A 1
H18A H 0.535402 0.111475 0.243081 0.095 Uiso 0.613(11) 1 calc R U P A 1
H18B H 0.532228 0.011845 0.199041 0.095 Uiso 0.613(11) 1 calc R U P A 1
C19 C 0.5603(2) 0.1154(12) 0.1640(6) 0.087(3) Uani 0.613(11) 1 d D U P A 1
H19A H 0.558481 0.190310 0.168433 0.104 Uiso 0.613(11) 1 calc R U P A 1
H19B H 0.552825 0.095067 0.122297 0.104 Uiso 0.613(11) 1 calc R U P A 1
C20 C 0.5905(2) 0.0837(11) 0.1693(4) 0.072(2) Uani 0.613(11) 1 d D U P A 1
H20A H 0.594429 0.019977 0.145871 0.087 Uiso 0.613(11) 1 calc R U P A 1
H20B H 0.603018 0.138402 0.155110 0.087 Uiso 0.613(11) 1 calc R U P A 1
O2B O 0.59133(7) 0.0692(4) 0.23707(16) 0.0643(10) Uani 0.387(11) 1 d D U P A 2
C17B C 0.5646(4) 0.027(3) 0.2535(9) 0.072(3) Uani 0.387(11) 1 d D U P A 2
H17C H 0.552849 0.079852 0.273306 0.087 Uiso 0.387(11) 1 calc R U P A 2
H17D H 0.566347 -0.031274 0.282787 0.087 Uiso 0.387(11) 1 calc R U P A 2
C18B C 0.5533(4) -0.0057(17) 0.1911(8) 0.082(3) Uani 0.387(11) 1 d D U P A 2
H18C H 0.559478 -0.075411 0.180296 0.098 Uiso 0.387(11) 1 calc R U P A 2
H18D H 0.533090 -0.004530 0.191555 0.098 Uiso 0.387(11) 1 calc R U P A 2
C19B C 0.5642(4) 0.0703(17) 0.1451(7) 0.076(3) Uani 0.387(11) 1 d D U P A 2
H19C H 0.549664 0.118409 0.132165 0.091 Uiso 0.387(11) 1 calc R U P A 2
H19D H 0.571165 0.035345 0.106885 0.091 Uiso 0.387(11) 1 calc R U P A 2
C20B C 0.5871(4) 0.1272(16) 0.1784(7) 0.076(3) Uani 0.387(11) 1 d D U P A 2
H20C H 0.603881 0.127569 0.152217 0.091 Uiso 0.387(11) 1 calc R U P A 2
H20D H 0.581807 0.198483 0.187655 0.091 Uiso 0.387(11) 1 calc R U P A 2
O3 O 0.64929(7) 0.0436(3) 0.21991(16) 0.0535(9) Uani 1 1 d . . . B 1
C21 C 0.67076(14) 0.0875(5) 0.1823(3) 0.0705(17) Uani 1 1 d . . . B 1
H21A H 0.679474 0.145252 0.204710 0.085 Uiso 1 1 calc R U . B 1
H21B H 0.663646 0.111959 0.141104 0.085 Uiso 1 1 calc R U . B 1
C22 C 0.6907(2) 0.0011(7) 0.1730(5) 0.113(3) Uani 1 1 d . . . B 1
H22A H 0.699111 0.005088 0.130536 0.135 Uiso 1 1 calc R U . B 1
H22B H 0.705267 0.004033 0.205344 0.135 Uiso 1 1 calc R U . B 1
C23 C 0.6745(2) -0.0955(7) 0.1796(5) 0.114(3) Uani 1 1 d . . . B 1
H23A H 0.673370 -0.131973 0.138670 0.137 Uiso 1 1 calc R U . B 1
H23B H 0.682877 -0.141231 0.211464 0.137 Uiso 1 1 calc R U . B 1
C24 C 0.6477(2) -0.0619(6) 0.2001(4) 0.111(3) Uani 1 1 d . . . B 1
H24A H 0.634545 -0.068818 0.164818 0.133 Uiso 1 1 calc R U . B 1
H24B H 0.641382 -0.104840 0.235677 0.133 Uiso 1 1 calc R U . B 1
O10 O 0.500000 0.2655(5) 0.750000 0.0769(18) Uani 1 2 d DS T P . .
C37 C 0.4876(2) 0.2106(7) 0.7012(5) 0.113(3) Uani 1 1 d D . . . .
H37A H 0.473303 0.166114 0.719495 0.135 Uiso 1 1 calc R U . . .
H37B H 0.501358 0.166132 0.681000 0.135 Uiso 1 1 calc R U . . .
C38 C 0.4752(2) 0.2757(8) 0.6526(4) 0.112(3) Uani 1 1 d D . . . .
H38A H 0.489516 0.313553 0.630404 0.168 Uiso 1 1 calc R U . . .
H38B H 0.462603 0.323905 0.672687 0.168 Uiso 1 1 calc R U . . .
H38C H 0.465190 0.233232 0.622318 0.168 Uiso 1 1 calc R U . . .
O11 O 0.7294(6) 0.7267(17) 0.4785(10) 0.079(4) Uani 0.291(13) 1 d D U P C -1
C39 C 0.7358(5) 0.674(2) 0.4235(12) 0.094(6) Uani 0.291(13) 1 d D U P C -1
H39A H 0.747675 0.615826 0.434332 0.113 Uiso 0.291(13) 1 calc R U P C -1
H39B H 0.746298 0.720180 0.395298 0.113 Uiso 0.291(13) 1 calc R U P C -1
C40 C 0.7119(7) 0.637(2) 0.3890(14) 0.118(9) Uani 0.291(13) 1 d D U P C -1
H40A H 0.714433 0.648147 0.343567 0.177 Uiso 0.291(13) 1 calc R U P C -1
H40B H 0.695618 0.672866 0.403489 0.177 Uiso 0.291(13) 1 calc R U P C -1
H40C H 0.709756 0.563347 0.396967 0.177 Uiso 0.291(13) 1 calc R U P C -1
C41 C 0.7507(6) 0.770(3) 0.5146(14) 0.075(4) Uani 0.291(13) 1 d D U P C -1
H41A H 0.759150 0.825307 0.489673 0.090 Uiso 0.291(13) 1 calc R U P C -1
H41B H 0.764751 0.717025 0.521824 0.090 Uiso 0.291(13) 1 calc R U P C -1
C42 C 0.7424(6) 0.811(2) 0.5754(12) 0.075(5) Uani 0.291(13) 1 d D U P C -1
H42A H 0.730481 0.869837 0.568791 0.113 Uiso 0.291(13) 1 calc R U P C -1
H42B H 0.758552 0.831672 0.599350 0.113 Uiso 0.291(13) 1 calc R U P C -1
H42C H 0.732488 0.758235 0.599154 0.113 Uiso 0.291(13) 1 calc R U P C -1
O11B O 0.7518(5) 0.829(2) 0.5641(14) 0.076(5) Uani 0.209(13) 1 d D U P C -2
C39B C 0.7731(6) 0.889(2) 0.5896(16) 0.083(6) Uani 0.209(13) 1 d D U P C -2
H39C H 0.766619 0.920652 0.629456 0.099 Uiso 0.209(13) 1 calc R U P C -2
H39D H 0.777120 0.945233 0.559559 0.099 Uiso 0.209(13) 1 calc R U P C -2
C40B C 0.7982(6) 0.835(3) 0.6026(17) 0.099(9) Uani 0.209(13) 1 d D U P C -2
H40D H 0.804306 0.799402 0.564151 0.149 Uiso 0.209(13) 1 calc R U P C -2
H40E H 0.795082 0.784359 0.636199 0.149 Uiso 0.209(13) 1 calc R U P C -2
H40F H 0.812311 0.882892 0.616225 0.149 Uiso 0.209(13) 1 calc R U P C -2
C41B C 0.7573(12) 0.778(5) 0.508(2) 0.076(5) Uani 0.209(13) 1 d D U P C -2
H41C H 0.773913 0.735781 0.514140 0.091 Uiso 0.209(13) 1 calc R U P C -2
H41D H 0.761550 0.828960 0.474887 0.091 Uiso 0.209(13) 1 calc R U P C -2
C42B C 0.7358(13) 0.712(5) 0.484(3) 0.078(6) Uani 0.209(13) 1 d D U P C -2
H42D H 0.722719 0.752446 0.459761 0.118 Uiso 0.209(13) 1 calc R U P C -2
H42E H 0.726451 0.679337 0.519822 0.118 Uiso 0.209(13) 1 calc R U P C -2
H42F H 0.743719 0.659134 0.456814 0.118 Uiso 0.209(13) 1 calc R U P C -2

loop_
_atom_site_aniso_label
_atom_site_aniso_U_11
_atom_site_aniso_U_22
_atom_site_aniso_U_33
_atom_site_aniso_U_23
_atom_site_aniso_U_13
_atom_site_aniso_U_12
U1 0.03304(8) 0.03580(9) 0.02772(7) 0.00073(6) -0.00129(5) -0.00242(7)
I1 0.0903(3) 0.03589(17) 0.0540(2) 0.00350(14) 0.00279(19) -0.00305(17)
I2 0.0681(2) 0.0558(2) 0.0607(2) 0.02768(17) 0.00662(17) 0.00666(18)
K1 0.0372(5) 0.0415(5) 0.0407(5) -0.0034(4) -0.0012(4) 0.0001(4)
Si1 0.0286(5) 0.0450(7) 0.0384(6) 0.0028(5) 0.0007(5) -0.0053(5)
Si2 0.0307(6) 0.0460(7) 0.0328(6) -0.0047(5) 0.0020(5) -0.0004(5)
Si3 0.0276(5) 0.0513(8) 0.0469(7) -0.0135(6) -0.0023(5) -0.0025(5)
Si4 0.0295(6) 0.0485(7) 0.0370(6) 0.0016(5) 0.0021(5) 0.0073(5)
Si5 0.0435(7) 0.0602(10) 0.0601(9) 0.0091(7) -0.0019(7) 0.0100(7)
Si6 0.0364(6) 0.0612(9) 0.0502(7) -0.0010(7) 0.0079(6) -0.0152(6)
Si7 0.0285(6) 0.0806(11) 0.0592(9) 0.0177(8) 0.0028(6) 0.0006(7)
Si8 0.0501(8) 0.0755(11) 0.0449(7) 0.0121(7) 0.0037(6) 0.0270(8)
O1 0.0298(14) 0.0419(17) 0.0343(14) -0.0048(13) 0.0000(11) -0.0004(12)
O4 0.070(2) 0.050(2) 0.056(2) 0.0008(17) -0.0091(19) 0.0048(19)
O5 0.0384(18) 0.073(3) 0.061(2) -0.004(2) -0.0021(16) 0.0085(18)
O6 0.057(2) 0.071(3) 0.062(2) 0.008(2) -0.0001(19) -0.012(2)
O7 0.056(2) 0.072(3) 0.080(3) 0.025(2) -0.015(2) -0.003(2)
O8 0.0374(18) 0.077(3) 0.075(3) 0.005(2) 0.0007(18) -0.0027(18)
O9 0.067(3) 0.060(3) 0.064(2) 0.007(2) 0.007(2) -0.010(2)
C1 0.057(3) 0.081(4) 0.038(2) 0.012(3) -0.002(2) -0.001(3)
C2 0.044(3) 0.074(4) 0.062(3) -0.022(3) 0.007(2) 0.007(3)
C3 0.051(3) 0.051(3) 0.096(5) -0.018(3) 0.011(3) -0.011(3)
C4 0.043(3) 0.104(5) 0.051(3) -0.023(3) -0.008(2) 0.003(3)
C5 0.039(3) 0.072(4) 0.087(4) -0.001(3) 0.001(3) 0.012(3)
C6 0.080(5) 0.045(4) 0.129(6) 0.014(4) 0.033(4) 0.015(3)
C7 0.103(6) 0.108(7) 0.083(5) 0.011(4) -0.037(5) 0.029(5)
C8 0.062(4) 0.074(4) 0.063(4) -0.002(3) 0.023(3) -0.011(3)
C9 0.072(4) 0.060(4) 0.075(4) 0.000(3) 0.023(3) -0.020(3)
C10 0.039(3) 0.122(6) 0.083(5) 0.002(4) -0.001(3) -0.030(3)
C11 0.057(4) 0.135(7) 0.098(6) 0.009(5) -0.010(4) -0.040(4)
C12 0.054(4) 0.132(7) 0.076(4) 0.026(4) 0.020(3) 0.019(4)
C13 0.047(3) 0.104(6) 0.111(6) 0.060(5) 0.005(3) -0.005(3)
C14 0.062(4) 0.080(5) 0.066(4) 0.029(3) -0.004(3) 0.011(3)
C15 0.154(8) 0.083(5) 0.076(5) 0.020(4) 0.022(5) 0.072(6)
C16 0.041(3) 0.137(7) 0.090(5) 0.044(5) -0.010(3) 0.022(4)
C25 0.063(3) 0.060(4) 0.066(4) -0.002(3) -0.019(3) 0.010(3)
C26 0.048(3) 0.068(4) 0.075(4) -0.026(3) -0.019(3) 0.015(3)
C27 0.037(3) 0.084(5) 0.078(4) -0.015(3) 0.009(3) 0.002(3)
C28 0.049(3) 0.089(5) 0.075(4) 0.006(4) 0.010(3) -0.015(3)
C29 0.072(4) 0.075(5) 0.092(5) 0.037(4) -0.003(4) -0.006(4)
C30 0.077(4) 0.095(5) 0.076(4) 0.036(4) -0.013(4) -0.014(4)
C31 0.056(4) 0.086(5) 0.113(6) 0.032(4) -0.029(4) 0.004(3)
C32 0.045(3) 0.090(5) 0.122(6) 0.013(5) -0.005(4) 0.017(3)
C33 0.048(3) 0.106(6) 0.091(5) 0.010(4) 0.021(3) -0.004(4)
C34 0.065(4) 0.090(5) 0.082(5) 0.015(4) 0.015(3) -0.022(4)
C35 0.085(5) 0.066(4) 0.089(5) 0.033(4) 0.001(4) -0.014(4)
C36 0.099(5) 0.064(4) 0.079(5) 0.024(4) -0.004(4) 0.001(4)
O2 0.0513(18) 0.101(3) 0.0407(16) -0.0028(18) -0.0092(15) -0.0250(19)
C17 0.057(4) 0.101(5) 0.058(4) -0.001(4) -0.011(3) -0.024(4)
C18 0.058(4) 0.113(5) 0.067(4) 0.000(4) -0.013(4) -0.018(4)
C19 0.074(4) 0.117(6) 0.068(4) 0.010(4) -0.017(4) -0.015(4)
C20 0.069(4) 0.107(5) 0.041(3) -0.009(4) -0.010(3) -0.016(4)
O2B 0.0513(18) 0.101(3) 0.0407(16) -0.0028(18) -0.0092(15) -0.0250(19)
C17B 0.059(4) 0.104(5) 0.054(4) -0.004(4) -0.012(4) -0.026(4)
C18B 0.067(5) 0.111(6) 0.067(5) 0.000(5) -0.015(4) -0.024(5)
C19B 0.065(5) 0.109(6) 0.052(5) -0.006(5) -0.017(4) -0.017(5)
C20B 0.068(4) 0.110(6) 0.050(4) 0.001(5) -0.014(4) -0.020(5)
O3 0.058(2) 0.058(2) 0.0447(18) -0.0148(16) 0.0106(16) -0.0094(18)
C21 0.080(4) 0.075(4) 0.057(3) 0.005(3) 0.022(3) 0.000(3)
C22 0.112(7) 0.100(7) 0.125(7) -0.012(6) 0.045(6) 0.029(6)
C23 0.113(7) 0.085(6) 0.145(9) -0.035(6) 0.000(6) 0.019(5)
C24 0.151(8) 0.082(6) 0.100(6) -0.049(5) 0.058(6) -0.041(6)
O10 0.070(4) 0.070(4) 0.091(5) 0.000 0.024(4) 0.000
C37 0.113(7) 0.074(6) 0.151(9) -0.022(6) 0.002(6) -0.018(5)
C38 0.116(7) 0.115(8) 0.106(7) -0.021(6) 0.012(6) -0.026(6)
O11 0.089(11) 0.054(7) 0.094(8) 0.017(6) 0.049(8) 0.017(8)
C39 0.116(14) 0.062(9) 0.105(11) 0.024(8) 0.050(11) 0.015(10)
C40 0.13(2) 0.079(16) 0.142(19) 0.015(15) 0.068(17) 0.019(16)
C41 0.075(12) 0.058(8) 0.092(8) 0.029(6) 0.035(9) 0.016(9)
C42 0.073(13) 0.070(10) 0.082(10) 0.023(9) 0.015(10) 0.002(10)
O11B 0.073(12) 0.067(8) 0.088(8) 0.033(7) 0.027(9) 0.009(9)
C39B 0.090(13) 0.074(11) 0.084(10) 0.029(9) 0.027(10) -0.002(10)
C40B 0.15(2) 0.070(18) 0.080(16) -0.008(14) 0.070(16) 0.001(17)
C41B 0.079(13) 0.058(8) 0.090(8) 0.028(7) 0.034(9) 0.015(9)
C42B 0.094(15) 0.049(10) 0.091(11) 0.017(9) 0.044(12) 0.020(12)

loop_
_atom_type_symbol
_atom_type_description
_atom_type_scat_dispersion_real
_atom_type_scat_dispersion_imag
_atom_type_scat_source
C C 0.0033 0.0016 'International Tables Vol C Tables 4.2.6.8 and 6.1.1.4'
O O 0.0106 0.0060 'International Tables Vol C Tables 4.2.6.8 and 6.1.1.4'
Si Si 0.0817 0.0704 'International Tables Vol C Tables 4.2.6.8 and 6.1.1.4'
K K 0.2009 0.2494 'International Tables Vol C Tables 4.2.6.8 and 6.1.1.4'
I I -0.4742 1.8119 'International Tables Vol C Tables 4.2.6.8 and 6.1.1.4'
U U -9.6767 9.6646 'International Tables Vol C Tables 4.2.6.8 and 6.1.1.4'
H H 0.0000 0.0000 'International Tables Vol C Tables 4.2.6.8 and 6.1.1.4'

loop_
_geom_angle_atom_site_label_1
_geom_angle_atom_site_label_2
_geom_angle_atom_site_label_3
_geom_angle
_geom_angle_site_symmetry_1
_geom_angle_site_symmetry_3
_geom_angle_publ_flag
O1 U1 O3 144.61(10) . . ?
O1 U1 O2B 147.15(11) . . ?
O1 U1 O2 147.15(11) . . ?
O3 U1 O2 68.06(12) . . ?
O1 U1 I2 94.13(7) . . ?
O3 U1 I2 85.41(9) . . ?
O2B U1 I2 83.53(10) . . ?
O2 U1 I2 83.53(10) . . ?
O1 U1 I1 99.34(7) . . ?
O3 U1 I1 85.78(9) . . ?
O2B U1 I1 83.11(10) . . ?
O2 U1 I1 83.11(10) . . ?
I2 U1 I1 166.017(13) . . ?
O1 U1 Si4 64.83(7) . . ?
O3 U1 Si4 79.78(9) . . ?
O2B U1 Si4 147.54(9) . . ?
O2 U1 Si4 147.54(9) . . ?
I2 U1 Si4 89.83(3) . . ?
I1 U1 Si4 99.25(3) . . ?
O1 U1 Si1 64.82(7) . . ?
O3 U1 Si1 150.52(8) . . ?
O2B U1 Si1 82.46(10) . . ?
O2 U1 Si1 82.46(10) . . ?
I2 U1 Si1 91.46(3) . . ?
I1 U1 Si1 90.88(3) . . ?
Si4 U1 Si1 129.59(4) . . ?
U1 I2 K1 158.24(2) . 6_565 ?
O5 K1 O7 120.95(13) . . ?
O5 K1 O9 119.42(13) . . ?
O7 K1 O9 119.22(13) . . ?
O5 K1 O6 60.65(12) . . ?
O7 K1 O6 61.26(13) . . ?
O9 K1 O6 176.57(13) . . ?
O5 K1 O8 174.24(13) . . ?
O7 K1 O8 60.50(13) . . ?
O9 K1 O8 60.19(13) . . ?
O6 K1 O8 119.35(13) . . ?
O5 K1 O4 59.25(12) . . ?
O7 K1 O4 179.29(14) . . ?
O9 K1 O4 60.50(13) . . ?
O6 K1 O4 119.06(13) . . ?
O8 K1 O4 119.38(13) . . ?
O5 K1 I2 78.02(8) . 6_566 ?
O7 K1 I2 93.33(11) . 6_566 ?
O9 K1 I2 92.37(10) . 6_566 ?
O6 K1 I2 90.98(9) . 6_566 ?
O8 K1 I2 107.65(9) . 6_566 ?
O4 K1 I2 86.05(9) . 6_566 ?
Si2 Si1 Si6 103.78(7) . . ?
Si2 Si1 Si5 105.45(8) . . ?
Si6 Si1 Si5 103.56(8) . . ?
Si2 Si1 U1 78.92(5) . . ?
Si6 Si1 U1 132.20(7) . . ?
Si5 Si1 U1 121.98(6) . . ?
O1 Si2 C2 108.6(2) . . ?
O1 Si2 C1 104.8(2) . . ?
C2 Si2 C1 105.5(3) . . ?
O1 Si2 Si1 100.51(11) . . ?
C2 Si2 Si1 120.64(19) . . ?
C1 Si2 Si1 115.45(19) . . ?
O1 Si3 C3 105.8(2) . . ?
O1 Si3 C4 108.0(2) . . ?
C3 Si3 C4 106.6(3) . . ?
O1 Si3 Si4 99.50(12) . . ?
C3 Si3 Si4 115.5(2) . . ?
C4 Si3 Si4 120.0(2) . . ?
Si3 Si4 Si8 103.89(7) . . ?
Si3 Si4 Si7 104.61(8) . . ?
Si8 Si4 Si7 105.32(8) . . ?
Si3 Si4 U1 79.88(5) . . ?
Si8 Si4 U1 116.90(7) . . ?
Si7 Si4 U1 135.26(6) . . ?
C6 Si5 C7 106.4(4) . . ?
C6 Si5 C5 106.0(3) . . ?
C7 Si5 C5 106.1(3) . . ?
C6 Si5 Si1 113.8(2) . . ?
C7 Si5 Si1 109.3(3) . . ?
C5 Si5 Si1 114.7(2) . . ?
C9 Si6 C8 105.7(3) . . ?
C9 Si6 C10 106.6(3) . . ?
C8 Si6 C10 106.7(3) . . ?
C9 Si6 Si1 112.33(19) . . ?
C8 Si6 Si1 115.7(2) . . ?
C10 Si6 Si1 109.2(2) . . ?
C13 Si7 C11 106.4(4) . . ?
C13 Si7 C12 107.0(3) . . ?
C11 Si7 C12 105.5(4) . . ?
C13 Si7 Si4 111.5(2) . . ?
C11 Si7 Si4 115.1(2) . . ?
C12 Si7 Si4 110.8(3) . . ?
C15 Si8 C16 106.9(4) . . ?
C15 Si8 C14 106.6(4) . . ?
C16 Si8 C14 106.9(3) . . ?
C15 Si8 Si4 108.0(2) . . ?
C16 Si8 Si4 114.7(3) . . ?
C14 Si8 Si4 113.32(19) . . ?
Si2 O1 Si3 137.14(18) . . ?
Si2 O1 U1 111.36(14) . . ?
Si3 O1 U1 111.43(14) . . ?
C25 O4 C36 111.6(5) . . ?
C25 O4 K1 110.5(3) . . ?
C36 O4 K1 108.6(4) . . ?
C26 O5 C27 114.3(4) . . ?
C26 O5 K1 121.1(3) . . ?
C27 O5 K1 118.3(3) . . ?
C28 O6 C29 111.7(5) . . ?
C28 O6 K1 111.8(3) . . ?
C29 O6 K1 112.5(4) . . ?
C30 O7 C31 112.8(5) . . ?
C30 O7 K1 115.6(4) . . ?
C31 O7 K1 116.7(4) . . ?
C32 O8 C33 111.1(5) . . ?
C32 O8 K1 113.7(4) . . ?
C33 O8 K1 115.2(4) . . ?
C34 O9 C35 113.7(5) . . ?
C34 O9 K1 115.6(4) . . ?
C35 O9 K1 116.6(4) . . ?
Si2 C1 H1A 109.5 . . ?
Si2 C1 H1B 109.5 . . ?
H1A C1 H1B 109.5 . . ?
Si2 C1 H1C 109.5 . . ?
H1A C1 H1C 109.5 . . ?
H1B C1 H1C 109.5 . . ?
Si2 C2 H2A 109.5 . . ?
Si2 C2 H2B 109.5 . . ?
H2A C2 H2B 109.5 . . ?
Si2 C2 H2C 109.5 . . ?
H2A C2 H2C 109.5 . . ?
H2B C2 H2C 109.5 . . ?
Si3 C3 H3A 109.5 . . ?
Si3 C3 H3B 109.5 . . ?
H3A C3 H3B 109.5 . . ?
Si3 C3 H3C 109.5 . . ?
H3A C3 H3C 109.5 . . ?
H3B C3 H3C 109.5 . . ?
Si3 C4 H4A 109.5 . . ?
Si3 C4 H4B 109.5 . . ?
H4A C4 H4B 109.5 . . ?
Si3 C4 H4C 109.5 . . ?
H4A C4 H4C 109.5 . . ?
H4B C4 H4C 109.5 . . ?
Si5 C5 H5A 109.5 . . ?
Si5 C5 H5B 109.5 . . ?
H5A C5 H5B 109.5 . . ?
Si5 C5 H5C 109.5 . . ?
H5A C5 H5C 109.5 . . ?
H5B C5 H5C 109.5 . . ?
Si5 C6 H6A 109.5 . . ?
Si5 C6 H6B 109.5 . . ?
H6A C6 H6B 109.5 . . ?
Si5 C6 H6C 109.5 . . ?
H6A C6 H6C 109.5 . . ?
H6B C6 H6C 109.5 . . ?
Si5 C7 H7A 109.5 . . ?
Si5 C7 H7B 109.5 . . ?
H7A C7 H7B 109.5 . . ?
Si5 C7 H7C 109.5 . . ?
H7A C7 H7C 109.5 . . ?
H7B C7 H7C 109.5 . . ?
Si6 C8 H8A 109.5 . . ?
Si6 C8 H8B 109.5 . . ?
H8A C8 H8B 109.5 . . ?
Si6 C8 H8C 109.5 . . ?
H8A C8 H8C 109.5 . . ?
H8B C8 H8C 109.5 . . ?
Si6 C9 H9A 109.5 . . ?
Si6 C9 H9B 109.5 . . ?
H9A C9 H9B 109.5 . . ?
Si6 C9 H9C 109.5 . . ?
H9A C9 H9C 109.5 . . ?
H9B C9 H9C 109.5 . . ?
Si6 C10 H10A 109.5 . . ?
Si6 C10 H10B 109.5 . . ?
H10A C10 H10B 109.5 . . ?
Si6 C10 H10C 109.5 . . ?
H10A C10 H10C 109.5 . . ?
H10B C10 H10C 109.5 . . ?
Si7 C11 H11A 109.5 . . ?
Si7 C11 H11B 109.5 . . ?
H11A C11 H11B 109.5 . . ?
Si7 C11 H11C 109.5 . . ?
H11A C11 H11C 109.5 . . ?
H11B C11 H11C 109.5 . . ?
Si7 C12 H12A 109.5 . . ?
Si7 C12 H12B 109.5 . . ?
H12A C12 H12B 109.5 . . ?
Si7 C12 H12C 109.5 . . ?
H12A C12 H12C 109.5 . . ?
H12B C12 H12C 109.5 . . ?
Si7 C13 H13A 109.5 . . ?
Si7 C13 H13B 109.5 . . ?
H13A C13 H13B 109.5 . . ?
Si7 C13 H13C 109.5 . . ?
H13A C13 H13C 109.5 . . ?
H13B C13 H13C 109.5 . . ?
Si8 C14 H14A 109.5 . . ?
Si8 C14 H14B 109.5 . . ?
H14A C14 H14B 109.5 . . ?
Si8 C14 H14C 109.5 . . ?
H14A C14 H14C 109.5 . . ?
H14B C14 H14C 109.5 . . ?
Si8 C15 H15A 109.5 . . ?
Si8 C15 H15B 109.5 . . ?
H15A C15 H15B 109.5 . . ?
Si8 C15 H15C 109.5 . . ?
H15A C15 H15C 109.5 . . ?
H15B C15 H15C 109.5 . . ?
Si8 C16 H16A 109.5 . . ?
Si8 C16 H16B 109.5 . . ?
H16A C16 H16B 109.5 . . ?
Si8 C16 H16C 109.5 . . ?
H16A C16 H16C 109.5 . . ?
H16B C16 H16C 109.5 . . ?
O4 C25 C26 109.0(5) . . ?
O4 C25 H25A 109.9 . . ?
C26 C25 H25A 109.9 . . ?
O4 C25 H25B 109.9 . . ?
C26 C25 H25B 109.9 . . ?
H25A C25 H25B 108.3 . . ?
O5 C26 C25 108.8(5) . . ?
O5 C26 H26A 109.9 . . ?
C25 C26 H26A 109.9 . . ?
O5 C26 H26B 109.9 . . ?
C25 C26 H26B 109.9 . . ?
H26A C26 H26B 108.3 . . ?
O5 C27 C28 108.3(5) . . ?
O5 C27 H27A 110.0 . . ?
C28 C27 H27A 110.0 . . ?
O5 C27 H27B 110.0 . . ?
C28 C27 H27B 110.0 . . ?
H27A C27 H27B 108.4 . . ?
O6 C28 C27 110.4(6) . . ?
O6 C28 H28A 109.6 . . ?
C27 C28 H28A 109.6 . . ?
O6 C28 H28B 109.6 . . ?
C27 C28 H28B 109.6 . . ?
H28A C28 H28B 108.1 . . ?
O6 C29 C30 108.5(6) . . ?
O6 C29 H29A 110.0 . . ?
C30 C29 H29A 110.0 . . ?
O6 C29 H29B 110.0 . . ?
C30 C29 H29B 110.0 . . ?
H29A C29 H29B 108.4 . . ?
O7 C30 C29 109.6(5) . . ?
O7 C30 H30A 109.8 . . ?
C29 C30 H30A 109.8 . . ?
O7 C30 H30B 109.8 . . ?
C29 C30 H30B 109.8 . . ?
H30A C30 H30B 108.2 . . ?
O7 C31 C32 109.5(6) . . ?
O7 C31 H31A 109.8 . . ?
C32 C31 H31A 109.8 . . ?
O7 C31 H31B 109.8 . . ?
C32 C31 H31B 109.8 . . ?
H31A C31 H31B 108.2 . . ?
O8 C32 C31 109.6(6) . . ?
O8 C32 H32A 109.7 . . ?
C31 C32 H32A 109.7 . . ?
O8 C32 H32B 109.7 . . ?
C31 C32 H32B 109.7 . . ?
H32A C32 H32B 108.2 . . ?
O8 C33 C34 109.0(5) . . ?
O8 C33 H33A 109.9 . . ?
C34 C33 H33A 109.9 . . ?
O8 C33 H33B 109.9 . . ?
C34 C33 H33B 109.9 . . ?
H33A C33 H33B 108.3 . . ?
O9 C34 C33 108.4(6) . . ?
O9 C34 H34A 110.0 . . ?
C33 C34 H34A 110.0 . . ?
O9 C34 H34B 110.0 . . ?
C33 C34 H34B 110.0 . . ?
H34A C34 H34B 108.4 . . ?
O9 C35 C36 109.3(6) . . ?
O9 C35 H35A 109.8 . . ?
C36 C35 H35A 109.8 . . ?
O9 C35 H35B 109.8 . . ?
C36 C35 H35B 109.8 . . ?
H35A C35 H35B 108.3 . . ?
O4 C36 C35 108.8(6) . . ?
O4 C36 H36A 109.9 . . ?
C35 C36 H36A 109.9 . . ?
O4 C36 H36B 109.9 . . ?
C35 C36 H36B 109.9 . . ?
H36A C36 H36B 108.3 . . ?
C20 O2 C17 106.4(7) . . ?
C20 O2 U1 130.1(5) . . ?
C17 O2 U1 123.4(5) . . ?
O2 C17 C18 102.3(9) . . ?
O2 C17 H17A 111.3 . . ?
C18 C17 H17A 111.3 . . ?
O2 C17 H17B 111.3 . . ?
C18 C17 H17B 111.3 . . ?
H17A C17 H17B 109.2 . . ?
C17 C18 C19 104.5(8) . . ?
C17 C18 H18A 110.8 . . ?
C19 C18 H18A 110.8 . . ?
C17 C18 H18B 110.8 . . ?
C19 C18 H18B 110.8 . . ?
H18A C18 H18B 108.9 . . ?
C18 C19 C20 106.8(9) . . ?
C18 C19 H19A 110.4 . . ?
C20 C19 H19A 110.4 . . ?
C18 C19 H19B 110.4 . . ?
C20 C19 H19B 110.4 . . ?
H19A C19 H19B 108.6 . . ?
O2 C20 C19 97.7(8) . . ?
O2 C20 H20A 112.2 . . ?
C19 C20 H20A 112.2 . . ?
O2 C20 H20B 112.2 . . ?
C19 C20 H20B 112.2 . . ?
H20A C20 H20B 109.8 . . ?
C17B O2B C20B 105.6(11) . . ?
C17B O2B U1 124.3(8) . . ?
C20B O2B U1 120.9(6) . . ?
O2B C17B C18B 103.4(13) . . ?
O2B C17B H17C 111.1 . . ?
C18B C17B H17C 111.1 . . ?
O2B C17B H17D 111.1 . . ?
C18B C17B H17D 111.1 . . ?
H17C C17B H17D 109.1 . . ?
C19B C18B C17B 104.4(12) . . ?
C19B C18B H18C 110.9 . . ?
C17B C18B H18C 110.9 . . ?
C19B C18B H18D 110.9 . . ?
C17B C18B H18D 110.9 . . ?
H18C C18B H18D 108.9 . . ?
C18B C19B C20B 107.1(11) . . ?
C18B C19B H19C 110.3 . . ?
C20B C19B H19C 110.3 . . ?
C18B C19B H19D 110.3 . . ?
C20B C19B H19D 110.3 . . ?
H19C C19B H19D 108.6 . . ?
O2B C20B C19B 103.8(11) . . ?
O2B C20B H20C 111.0 . . ?
C19B C20B H20C 111.0 . . ?
O2B C20B H20D 111.0 . . ?
C19B C20B H20D 111.0 . . ?
H20C C20B H20D 109.0 . . ?
C21 O3 C24 105.1(5) . . ?
C21 O3 U1 125.9(3) . . ?
C24 O3 U1 127.5(4) . . ?
O3 C21 C22 104.2(6) . . ?
O3 C21 H21A 110.9 . . ?
C22 C21 H21A 110.9 . . ?
O3 C21 H21B 110.9 . . ?
C22 C21 H21B 110.9 . . ?
H21A C21 H21B 108.9 . . ?
C23 C22 C21 106.2(7) . . ?
C23 C22 H22A 110.5 . . ?
C21 C22 H22A 110.5 . . ?
C23 C22 H22B 110.5 . . ?
C21 C22 H22B 110.5 . . ?
H22A C22 H22B 108.7 . . ?
C24 C23 C22 104.5(7) . . ?
C24 C23 H23A 110.9 . . ?
C22 C23 H23A 110.9 . . ?
C24 C23 H23B 110.9 . . ?
C22 C23 H23B 110.9 . . ?
H23A C23 H23B 108.9 . . ?
O3 C24 C23 109.2(7) . . ?
O3 C24 H24A 109.8 . . ?
C23 C24 H24A 109.8 . . ?
O3 C24 H24B 109.8 . . ?
C23 C24 H24B 109.8 . . ?
H24A C24 H24B 108.3 . . ?
C37 O10 C37 118.0(10) . 2_656 ?
O10 C37 C38 113.4(7) . . ?
O10 C37 H37A 108.9 . . ?
C38 C37 H37A 108.9 . . ?
O10 C37 H37B 108.9 . . ?
C38 C37 H37B 108.9 . . ?
H37A C37 H37B 107.7 . . ?
C37 C38 H38A 109.5 . . ?
C37 C38 H38B 109.5 . . ?
H38A C38 H38B 109.5 . . ?
C37 C38 H38C 109.5 . . ?
H38A C38 H38C 109.5 . . ?
H38B C38 H38C 109.5 . . ?
C39 O11 C41 119.0(18) . . ?
O11 C39 C40 113.8(17) . . ?
O11 C39 H39A 108.8 . . ?
C40 C39 H39A 108.8 . . ?
O11 C39 H39B 108.8 . . ?
C40 C39 H39B 108.8 . . ?
H39A C39 H39B 107.7 . . ?
C39 C40 H40A 109.5 . . ?
C39 C40 H40B 109.5 . . ?
H40A C40 H40B 109.5 . . ?
C39 C40 H40C 109.5 . . ?
H40A C40 H40C 109.5 . . ?
H40B C40 H40C 109.5 . . ?
O11 C41 C42 114.8(16) . . ?
O11 C41 H41A 108.6 . . ?
C42 C41 H41A 108.6 . . ?
O11 C41 H41B 108.6 . . ?
C42 C41 H41B 108.6 . . ?
H41A C41 H41B 107.5 . . ?
C41 C42 H42A 109.5 . . ?
C41 C42 H42B 109.5 . . ?
H42A C42 H42B 109.5 . . ?
C41 C42 H42C 109.5 . . ?
H42A C42 H42C 109.5 . . ?
H42B C42 H42C 109.5 . . ?
C41B O11B C39B 116.7(19) . . ?
O11B C39B C40B 115.0(17) . . ?
O11B C39B H39C 108.5 . . ?
C40B C39B H39C 108.5 . . ?
O11B C39B H39D 108.5 . . ?
C40B C39B H39D 108.5 . . ?
H39C C39B H39D 107.5 . . ?
C39B C40B H40D 109.5 . . ?
C39B C40B H40E 109.5 . . ?
H40D C40B H40E 109.5 . . ?
C39B C40B H40F 109.5 . . ?
H40D C40B H40F 109.5 . . ?
H40E C40B H40F 109.5 . . ?
O11B C41B C42B 116.0(17) . . ?
O11B C41B H41C 108.3 . . ?
C42B C41B H41C 108.3 . . ?
O11B C41B H41D 108.3 . . ?
C42B C41B H41D 108.3 . . ?
H41C C41B H41D 107.4 . . ?
C41B C42B H42D 109.5 . . ?
C41B C42B H42E 109.5 . . ?
H42D C42B H42E 109.5 . . ?
C41B C42B H42F 109.5 . . ?
H42D C42B H42F 109.5 . . ?
H42E C42B H42F 109.5 . . ?

loop_
_geom_bond_atom_site_label_1
_geom_bond_atom_site_label_2
_geom_bond_distance
_geom_bond_site_symmetry_2
_geom_bond_publ_flag
U1 O1 2.553(3) . ?
U1 O3 2.578(3) . ?
U1 O2B 2.579(3) . ?
U1 O2 2.579(3) . ?
U1 I2 3.0845(10) . ?
U1 I1 3.1086(11) . ?
U1 Si4 3.1377(15) . ?
U1 Si1 3.1713(14) . ?
I2 K1 3.3535(13) 6_565 ?
K1 O5 2.731(4) . ?
K1 O7 2.760(4) . ?
K1 O9 2.767(4) . ?
K1 O6 2.786(4) . ?
K1 O8 2.797(4) . ?
K1 O4 2.871(4) . ?
Si1 Si2 2.3123(18) . ?
Si1 Si6 2.3348(18) . ?
Si1 Si5 2.348(2) . ?
Si2 O1 1.703(3) . ?
Si2 C2 1.862(6) . ?
Si2 C1 1.877(6) . ?
Si3 O1 1.709(3) . ?
Si3 C3 1.876(6) . ?
Si3 C4 1.877(5) . ?
Si3 Si4 2.3080(19) . ?
Si4 Si8 2.333(2) . ?
Si4 Si7 2.339(2) . ?
Si5 C6 1.875(7) . ?
Si5 C7 1.880(7) . ?
Si5 C5 1.899(6) . ?
Si6 C9 1.873(7) . ?
Si6 C8 1.886(6) . ?
Si6 C10 1.889(6) . ?
Si7 C13 1.869(6) . ?
Si7 C11 1.869(7) . ?
Si7 C12 1.871(7) . ?
Si8 C15 1.859(8) . ?
Si8 C16 1.881(7) . ?
Si8 C14 1.888(6) . ?
O4 C25 1.412(7) . ?
O4 C36 1.417(8) . ?
O5 C26 1.400(7) . ?
O5 C27 1.409(7) . ?
O6 C28 1.424(7) . ?
O6 C29 1.439(8) . ?
O7 C30 1.413(7) . ?
O7 C31 1.427(7) . ?
O8 C32 1.407(8) . ?
O8 C33 1.411(7) . ?
O9 C34 1.409(8) . ?
O9 C35 1.409(8) . ?
C1 H1A 0.9800 . ?
C1 H1B 0.9800 . ?
C1 H1C 0.9800 . ?
C2 H2A 0.9800 . ?
C2 H2B 0.9800 . ?
C2 H2C 0.9800 . ?
C3 H3A 0.9800 . ?
C3 H3B 0.9800 . ?
C3 H3C 0.9800 . ?
C4 H4A 0.9800 . ?
C4 H4B 0.9800 . ?
C4 H4C 0.9800 . ?
C5 H5A 0.9800 . ?
C5 H5B 0.9800 . ?
C5 H5C 0.9800 . ?
C6 H6A 0.9800 . ?
C6 H6B 0.9800 . ?
C6 H6C 0.9800 . ?
C7 H7A 0.9800 . ?
C7 H7B 0.9800 . ?
C7 H7C 0.9800 . ?
C8 H8A 0.9800 . ?
C8 H8B 0.9800 . ?
C8 H8C 0.9800 . ?
C9 H9A 0.9800 . ?
C9 H9B 0.9800 . ?
C9 H9C 0.9800 . ?
C10 H10A 0.9800 . ?
C10 H10B 0.9800 . ?
C10 H10C 0.9800 . ?
C11 H11A 0.9800 . ?
C11 H11B 0.9800 . ?
C11 H11C 0.9800 . ?
C12 H12A 0.9800 . ?
C12 H12B 0.9800 . ?
C12 H12C 0.9800 . ?
C13 H13A 0.9800 . ?
C13 H13B 0.9800 . ?
C13 H13C 0.9800 . ?
C14 H14A 0.9800 . ?
C14 H14B 0.9800 . ?
C14 H14C 0.9800 . ?
C15 H15A 0.9800 . ?
C15 H15B 0.9800 . ?
C15 H15C 0.9800 . ?
C16 H16A 0.9800 . ?
C16 H16B 0.9800 . ?
C16 H16C 0.9800 . ?
C25 C26 1.496(9) . ?
C25 H25A 0.9900 . ?
C25 H25B 0.9900 . ?
C26 H26A 0.9900 . ?
C26 H26B 0.9900 . ?
C27 C28 1.476(9) . ?
C27 H27A 0.9900 . ?
C27 H27B 0.9900 . ?
C28 H28A 0.9900 . ?
C28 H28B 0.9900 . ?
C29 C30 1.493(9) . ?
C29 H29A 0.9900 . ?
C29 H29B 0.9900 . ?
C30 H30A 0.9900 . ?
C30 H30B 0.9900 . ?
C31 C32 1.485(10) . ?
C31 H31A 0.9900 . ?
C31 H31B 0.9900 . ?
C32 H32A 0.9900 . ?
C32 H32B 0.9900 . ?
C33 C34 1.502(10) . ?
C33 H33A 0.9900 . ?
C33 H33B 0.9900 . ?
C34 H34A 0.9900 . ?
C34 H34B 0.9900 . ?
C35 C36 1.485(10) . ?
C35 H35A 0.9900 . ?
C35 H35B 0.9900 . ?
C36 H36A 0.9900 . ?
C36 H36B 0.9900 . ?
O2 C20 1.445(9) . ?
O2 C17 1.460(10) . ?
C17 C18 1.491(16) . ?
C17 H17A 0.9900 . ?
C17 H17B 0.9900 . ?
C18 C19 1.502(13) . ?
C18 H18A 0.9900 . ?
C18 H18B 0.9900 . ?
C19 C20 1.542(14) . ?
C19 H19A 0.9900 . ?
C19 H19B 0.9900 . ?
C20 H20A 0.9900 . ?
C20 H20B 0.9900 . ?
O2B C17B 1.465(14) . ?
O2B C20B 1.469(13) . ?
C17B C18B 1.49(2) . ?
C17B H17C 0.9900 . ?
C17B H17D 0.9900 . ?
C18B C19B 1.490(17) . ?
C18B H18C 0.9900 . ?
C18B H18D 0.9900 . ?
C19B C20B 1.522(16) . ?
C19B H19C 0.9900 . ?
C19B H19D 0.9900 . ?
C20B H20C 0.9900 . ?
C20B H20D 0.9900 . ?
O3 C21 1.441(7) . ?
O3 C24 1.447(8) . ?
C21 C22 1.508(10) . ?
C21 H21A 0.9900 . ?
C21 H21B 0.9900 . ?
C22 C23 1.500(12) . ?
C22 H22A 0.9900 . ?
C22 H22B 0.9900 . ?
C23 C24 1.451(12) . ?
C23 H23A 0.9900 . ?
C23 H23B 0.9900 . ?
C24 H24A 0.9900 . ?
C24 H24B 0.9900 . ?
O10 C37 1.396(9) . ?
O10 C37 1.396(9) 2_656 ?
C37 C38 1.466(11) . ?
C37 H37A 0.9900 . ?
C37 H37B 0.9900 . ?
C38 H38A 0.9800 . ?
C38 H38B 0.9800 . ?
C38 H38C 0.9800 . ?
O11 C39 1.386(17) . ?
O11 C41 1.409(18) . ?
C39 C40 1.465(19) . ?
C39 H39A 0.9900 . ?
C39 H39B 0.9900 . ?
C40 H40A 0.9800 . ?
C40 H40B 0.9800 . ?
C40 H40C 0.9800 . ?
C41 C42 1.450(18) . ?
C41 H41A 0.9900 . ?
C41 H41B 0.9900 . ?
C42 H42A 0.9800 . ?
C42 H42B 0.9800 . ?
C42 H42C 0.9800 . ?
O11B C41B 1.392(19) . ?
O11B C39B 1.417(18) . ?
C39B C40B 1.453(19) . ?
C39B H39C 0.9900 . ?
C39B H39D 0.9900 . ?
C40B H40D 0.9800 . ?
C40B H40E 0.9800 . ?
C40B H40F 0.9800 . ?
C41B C42B 1.45(2) . ?
C41B H41C 0.9900 . ?
C41B H41D 0.9900 . ?
C42B H42D 0.9800 . ?
C42B H42E 0.9800 . ?
C42B H42F 0.9800 . ?

loop_
_geom_torsion_atom_site_label_1
_geom_torsion_atom_site_label_2
_geom_torsion_atom_site_label_3
_geom_torsion_atom_site_label_4
_geom_torsion
_geom_torsion_site_symmetry_1
_geom_torsion_site_symmetry_2
_geom_torsion_site_symmetry_3
_geom_torsion_site_symmetry_4
_geom_torsion_publ_flag
C2 Si2 O1 Si3 28.1(4) . . . . ?
C1 Si2 O1 Si3 -84.3(3) . . . . ?
Si1 Si2 O1 Si3 155.7(3) . . . . ?
C2 Si2 O1 U1 -148.5(2) . . . . ?
C1 Si2 O1 U1 99.1(2) . . . . ?
Si1 Si2 O1 U1 -20.94(15) . . . . ?
C3 Si3 O1 Si2 -77.2(4) . . . . ?
C4 Si3 O1 Si2 36.7(4) . . . . ?
Si4 Si3 O1 Si2 162.7(3) . . . . ?
C3 Si3 O1 U1 99.4(3) . . . . ?
C4 Si3 O1 U1 -146.7(2) . . . . ?
Si4 Si3 O1 U1 -20.71(15) . . . . ?
C36 O4 C25 C26 -176.6(5) . . . . ?
K1 O4 C25 C26 -55.7(5) . . . . ?
C27 O5 C26 C25 170.7(5) . . . . ?
K1 O5 C26 C25 -37.4(5) . . . . ?
O4 C25 C26 O5 62.2(6) . . . . ?
C26 O5 C27 C28 -165.7(5) . . . . ?
K1 O5 C27 C28 41.6(6) . . . . ?
C29 O6 C28 C27 179.7(5) . . . . ?
K1 O6 C28 C27 52.6(6) . . . . ?
O5 C27 C28 O6 -62.7(7) . . . . ?
C28 O6 C29 C30 -178.5(6) . . . . ?
K1 O6 C29 C30 -51.7(6) . . . . ?
C31 O7 C30 C29 176.8(6) . . . . ?
K1 O7 C30 C29 -45.4(8) . . . . ?
O6 C29 C30 O7 65.2(8) . . . . ?
C30 O7 C31 C32 -179.9(7) . . . . ?
K1 O7 C31 C32 42.7(8) . . . . ?
C33 O8 C32 C31 -176.9(6) . . . . ?
K1 O8 C32 C31 51.1(7) . . . . ?
O7 C31 C32 O8 -62.5(8) . . . . ?
C32 O8 C33 C34 -177.4(6) . . . . ?
K1 O8 C33 C34 -46.2(7) . . . . ?
C35 O9 C34 C33 171.1(6) . . . . ?
K1 O9 C34 C33 -50.1(7) . . . . ?
O8 C33 C34 O9 63.8(8) . . . . ?
C34 O9 C35 C36 -178.9(6) . . . . ?
K1 O9 C35 C36 42.7(7) . . . . ?
C25 O4 C36 C35 179.1(5) . . . . ?
K1 O4 C36 C35 57.2(6) . . . . ?
O9 C35 C36 O4 -68.8(8) . . . . ?
C20 O2 C17 C18 -45.2(17) . . . . ?
U1 O2 C17 C18 137.0(9) . . . . ?
O2 C17 C18 C19 22.5(17) . . . . ?
C17 C18 C19 C20 5.0(16) . . . . ?
C17 O2 C20 C19 46.3(15) . . . . ?
U1 O2 C20 C19 -136.1(8) . . . . ?
C18 C19 C20 O2 -30.5(14) . . . . ?
C20B O2B C17B C18B 41(3) . . . . ?
U1 O2B C17B C18B -172.4(13) . . . . ?
O2B C17B C18B C19B -34(3) . . . . ?
C17B C18B C19B C20B 15(3) . . . . ?
C17B O2B C20B C19B -31(3) . . . . ?
U1 O2B C20B C19B -179.2(13) . . . . ?
C18B C19B C20B O2B 10(2) . . . . ?
C24 O3 C21 C22 -33.0(8) . . . . ?
U1 O3 C21 C22 133.5(6) . . . . ?
O3 C21 C22 C23 25.0(9) . . . . ?
C21 C22 C23 C24 -7.2(11) . . . . ?
C21 O3 C24 C23 29.8(10) . . . . ?
U1 O3 C24 C23 -136.4(6) . . . . ?
C22 C23 C24 O3 -13.5(11) . . . . ?
C37 O10 C37 C38 180.0(10) 2_656 . . . ?
C41 O11 C39 C40 -178(3) . . . . ?
C39 O11 C41 C42 -172(3) . . . . ?
C41B O11B C39B C40B -58(5) . . . . ?
C39B O11B C41B C42B 177(4) . . . . ?
